data_7104750
loop_
_publ_author_name
'Knight, Lisa K'
'Vukotic, V Nicholas'
'Viljoen, Elizabeth'
'Caputo, Christopher B'
'Loeb, Stephen J'

_publ_section_title
;
 Eliminating the need for independent counterions in the construction
 of metal-organic rotaxane frameworks (MORFs).
;
_journal_issue 37
_journal_name_full 'Chemical communications (Cambridge, England)'
_journal_page_first 5585
_journal_page_last 5587
_journal_paper_doi 10.1039/b911889f
_journal_volume 34
_journal_year 2009
_chemical_formula_sum 'C79 H85 Cu2 N5 O25 S2'
_chemical_formula_weight 1695.72
_chemical_name_systematic
;
?
;
_space_group_IT_number 2
_symmetry_cell_setting triclinic
_symmetry_space_group_name_Hall '-P 1'
_symmetry_space_group_name_H-M 'P -1'
_atom_sites_solution_hydrogens geom
_atom_sites_solution_primary direct
_atom_sites_solution_secondary difmap
_audit_creation_method SHELXL-97
_cell_angle_alpha 103.580(3)
_cell_angle_beta 98.407(3)
_cell_angle_gamma 104.257(3)
_cell_formula_units_Z 1
_cell_length_a 10.756(3)
_cell_length_b 11.397(3)
_cell_length_c 17.365(5)
_cell_measurement_reflns_used 7125
_cell_measurement_temperature 173(2)
_cell_measurement_theta_max 28.15
_cell_measurement_theta_min 1.5
_cell_volume 1957.8(9)
_computing_cell_refinement 'Bruker SAINT'
_computing_data_collection 'Bruker SMART'
_computing_data_reduction 'Bruker SHELXTL XPREP'
_computing_molecular_graphics 'Bruker SHELXTL XP'
_computing_publication_material 'Bruker SHELXTL XCIF'
_computing_structure_refinement 'SHELXL-97 (Sheldrick, 1997)'
_computing_structure_solution 'SHELXS-97 (Sheldrick, 1997)'
_diffrn_ambient_temperature 173(2)
_diffrn_measured_fraction_theta_full 0.996
_diffrn_measured_fraction_theta_max 0.996
_diffrn_radiation_monochromator graphite
_diffrn_radiation_source 'fine-focus sealed tube'
_diffrn_radiation_type MoK\a
_diffrn_radiation_wavelength 0.71073
_diffrn_reflns_av_R_equivalents 0.0663
_diffrn_reflns_av_sigmaI/netI 0.0914
_diffrn_reflns_limit_h_max 12
_diffrn_reflns_limit_h_min -12
_diffrn_reflns_limit_k_max 13
_diffrn_reflns_limit_k_min -13
_diffrn_reflns_limit_l_max 20
_diffrn_reflns_limit_l_min -20
_diffrn_reflns_number 18532
_diffrn_reflns_theta_full 25.00
_diffrn_reflns_theta_max 25.00
_diffrn_reflns_theta_min 1.92
_exptl_absorpt_coefficient_mu 0.679
_exptl_absorpt_correction_T_max 1.000000
_exptl_absorpt_correction_T_min 0.837790
_exptl_absorpt_correction_type empirical
_exptl_absorpt_process_details sadabs
_exptl_crystal_colour green
_exptl_crystal_density_diffrn 1.438
_exptl_crystal_density_meas ?
_exptl_crystal_density_method .
_exptl_crystal_description prism
_exptl_crystal_F_000 884
_exptl_crystal_size_max 0.20
_exptl_crystal_size_mid 0.18
_exptl_crystal_size_min 0.16
_refine_diff_density_max 0.851
_refine_diff_density_min -0.370
_refine_diff_density_rms 0.089
_refine_ls_extinction_method none
_refine_ls_goodness_of_fit_ref 0.991
_refine_ls_hydrogen_treatment constr
_refine_ls_matrix_type full
_refine_ls_number_parameters 533
_refine_ls_number_reflns 6873
_refine_ls_number_restraints 0
_refine_ls_restrained_S_all 0.991
_refine_ls_R_factor_all 0.0982
_refine_ls_R_factor_gt 0.0593
_refine_ls_shift/su_max 0.000
_refine_ls_shift/su_mean 0.000
_refine_ls_structure_factor_coef Fsqd
_refine_ls_weighting_details 'calc w=1/[\s^2^(Fo^2^)+(0.0812P)^2^+0.0000P] where P=(Fo^2^+2Fc^2^)/3'
_refine_ls_weighting_scheme calc
_refine_ls_wR_factor_gt 0.1324
_refine_ls_wR_factor_ref 0.1497
_reflns_number_gt 4675
_reflns_number_total 6873
_reflns_threshold_expression >2sigma(I)
_cod_data_source_file b911889f.txt
_cod_data_source_block ln2
_cod_original_sg_symbol_H-M P-1
_cod_database_code 7104750

loop_
_symmetry_equiv_pos_as_xyz
'x, y, z'
'-x, -y, -z'

loop_
_atom_site_label
_atom_site_type_symbol
_atom_site_fract_x
_atom_site_fract_y
_atom_site_fract_z
_atom_site_U_iso_or_equiv
_atom_site_adp_type
_atom_site_occupancy
_atom_site_symmetry_multiplicity
_atom_site_calc_flag
_atom_site_refinement_flags
_atom_site_disorder_assembly
_atom_site_disorder_group
Cu1 Cu 0.06040(5) 0.07581(4) 0.07277(3) 0.01814(17) Uani 1 1 d . . .
O1 O -0.0284(3) -0.0579(3) 0.11626(17) 0.0288(7) Uani 1 1 d . . .
O2 O -0.1318(3) -0.1855(3) -0.00742(17) 0.0277(7) Uani 1 1 d . . .
O3 O 0.2020(3) -0.0024(3) 0.06048(17) 0.0279(7) Uani 1 1 d . . .
O4 O 0.0999(3) -0.1269(3) -0.06377(16) 0.0271(7) Uani 1 1 d . . .
N1 N 0.1578(3) 0.2214(3) 0.18649(19) 0.0211(8) Uani 1 1 d . . .
N2 N 0.4577(3) 0.8240(3) 0.4572(2) 0.0228(8) Uani 1 1 d . . .
C1 C 0.0897(4) 0.2776(4) 0.2338(2) 0.0266(10) Uani 1 1 d . . .
H1A H -0.0011 0.2369 0.2273 0.032 Uiso 1 1 calc R . .
C2 C 0.1463(4) 0.3936(4) 0.2925(2) 0.0253(10) Uani 1 1 d . . .
H2A H 0.0950 0.4305 0.3254 0.030 Uiso 1 1 calc R . .
C3 C 0.2770(4) 0.4537(4) 0.3020(2) 0.0212(9) Uani 1 1 d . . .
C4 C 0.3507(4) 0.3925(4) 0.2564(2) 0.0258(10) Uani 1 1 d . . .
H4A H 0.4428 0.4286 0.2639 0.031 Uiso 1 1 calc R . .
C5 C 0.2858(4) 0.2775(4) 0.2000(2) 0.0228(10) Uani 1 1 d . . .
H5A H 0.3361 0.2359 0.1688 0.027 Uiso 1 1 calc R . .
C6 C 0.3394(4) 0.5837(4) 0.3573(2) 0.0223(10) Uani 1 1 d . . .
C7 C 0.3126(4) 0.6205(4) 0.4335(3) 0.0265(10) Uani 1 1 d . . .
H7A H 0.2524 0.5626 0.4518 0.032 Uiso 1 1 calc R . .
C8 C 0.3738(4) 0.7415(4) 0.4825(3) 0.0281(11) Uani 1 1 d . . .
H8A H 0.3561 0.7665 0.5350 0.034 Uiso 1 1 calc R . .
C9 C 0.4823(4) 0.7915(4) 0.3826(2) 0.0265(10) Uani 1 1 d . . .
H9A H 0.5409 0.8517 0.3650 0.032 Uiso 1 1 calc R . .
C10 C 0.4238(4) 0.6728(4) 0.3321(3) 0.0279(10) Uani 1 1 d . . .
H10A H 0.4409 0.6511 0.2792 0.034 Uiso 1 1 calc R . .
C11 C 0.5295(4) 0.9524(3) 0.5125(2) 0.0250(10) Uani 1 1 d . . .
H11A H 0.6235 0.9732 0.5100 0.030 Uiso 1 1 calc R . .
H11B H 0.5233 0.9542 0.5691 0.030 Uiso 1 1 calc R . .
C12 C -0.1105(4) -0.1565(4) 0.0685(3) 0.0231(10) Uani 1 1 d . . .
C13 C -0.1902(4) -0.2438(4) 0.1068(3) 0.0266(10) Uani 1 1 d . . .
C14 C -0.2700(5) -0.3628(4) 0.0593(3) 0.0374(12) Uani 1 1 d . . .
H14A H -0.2700 -0.3903 0.0033 0.045 Uiso 1 1 calc R . .
C15 C -0.3489(5) -0.4400(5) 0.0945(4) 0.0512(15) Uani 1 1 d . . .
H15A H -0.4017 -0.5219 0.0628 0.061 Uiso 1 1 calc R . .
C16 C -0.3516(6) -0.3996(6) 0.1746(4) 0.0579(17) Uani 1 1 d . . .
H16A H -0.4076 -0.4532 0.1978 0.069 Uiso 1 1 calc R . .
C17 C -0.2749(5) -0.2829(5) 0.2220(3) 0.0488(14) Uani 1 1 d . . .
H17A H -0.2770 -0.2554 0.2777 0.059 Uiso 1 1 calc R . .
C18 C -0.1944(5) -0.2059(5) 0.1874(3) 0.0373(12) Uani 1 1 d . . .
H18A H -0.1408 -0.1249 0.2200 0.045 Uiso 1 1 calc R . .
C19 C 0.1967(4) -0.0840(4) -0.0039(2) 0.0208(9) Uani 1 1 d . . .
C20 C 0.3126(4) -0.1313(4) -0.0119(2) 0.0206(9) Uani 1 1 d . . .
C21 C 0.4130(4) -0.1063(4) 0.0543(3) 0.0293(11) Uani 1 1 d . . .
H21A H 0.4068 -0.0598 0.1059 0.035 Uiso 1 1 calc R . .
C22 C 0.5213(4) -0.1468(4) 0.0472(3) 0.0351(12) Uani 1 1 d . . .
H22A H 0.5890 -0.1295 0.0936 0.042 Uiso 1 1 calc R . .
C23 C 0.5318(4) -0.2128(4) -0.0277(3) 0.0296(11) Uani 1 1 d . . .
H23A H 0.6075 -0.2401 -0.0333 0.036 Uiso 1 1 calc R . .
C24 C 0.4318(4) -0.2394(4) -0.0948(3) 0.0274(10) Uani 1 1 d . . .
H24A H 0.4390 -0.2845 -0.1466 0.033 Uiso 1 1 calc R . .
C25 C 0.3226(4) -0.2006(4) -0.0866(3) 0.0246(10) Uani 1 1 d . . .
H25A H 0.2530 -0.2214 -0.1325 0.030 Uiso 1 1 calc R . .
S1 S 0.23962(13) -0.44738(13) -0.35228(8) 0.0445(4) Uani 1 1 d . . .
O5 O 0.3316(4) -0.5163(4) -0.3743(3) 0.0904(15) Uani 1 1 d . . .
O6 O 0.2935(4) -0.3587(4) -0.2745(2) 0.0792(15) Uani 1 1 d . . .
O7 O 0.1922(4) -0.3961(4) -0.4140(2) 0.0697(13) Uani 1 1 d . . .
O8 O -0.1439(3) -0.8573(3) -0.46788(17) 0.0416(9) Uani 1 1 d . . .
O9 O -0.3098(3) -0.9627(3) -0.62901(17) 0.0371(8) Uani 1 1 d . . .
O10 O -0.5587(3) -1.0184(3) -0.72081(18) 0.0319(7) Uani 1 1 d . . .
O11 O -0.7988(3) -1.1449(3) -0.67304(17) 0.0357(8) Uani 1 1 d . . .
C26 C -0.1011(4) -0.7561(4) -0.3282(3) 0.0292(11) Uani 1 1 d . . .
C27 C -0.0301(4) -0.6563(4) -0.2618(3) 0.0304(11) Uani 1 1 d . . .
H27A H -0.0520 -0.6530 -0.2104 0.036 Uiso 1 1 calc R . .
C28 C 0.0718(4) -0.5617(4) -0.2684(3) 0.0298(11) Uani 1 1 d . . .
H28A H 0.1204 -0.4950 -0.2215 0.036 Uiso 1 1 calc R . .
C29 C 0.1035(4) -0.5628(4) -0.3421(3) 0.0337(11) Uani 1 1 d . . .
C30 C 0.0315(4) -0.6599(5) -0.4101(3) 0.0379(12) Uani 1 1 d . . .
H30A H 0.0516 -0.6598 -0.4615 0.045 Uiso 1 1 calc R . .
C31 C -0.0691(4) -0.7571(5) -0.4038(3) 0.0347(12) Uani 1 1 d . . .
C32 C -0.0978(5) -0.8680(6) -0.5429(3) 0.0557(16) Uani 1 1 d . . .
H32A H -0.0972 -0.7921 -0.5614 0.067 Uiso 1 1 calc R . .
H32B H -0.0071 -0.8748 -0.5342 0.067 Uiso 1 1 calc R . .
C33 C -0.1839(5) -0.9784(5) -0.6030(3) 0.0537(15) Uani 1 1 d . . .
H33A H -0.1435 -0.9969 -0.6504 0.064 Uiso 1 1 calc R . .
H33B H -0.1954 -1.0513 -0.5802 0.064 Uiso 1 1 calc R . .
C34 C -0.3306(4) -0.9313(5) -0.7038(3) 0.0352(12) Uani 1 1 d . . .
H34A H -0.3279 -1.0016 -0.7489 0.042 Uiso 1 1 calc R . .
H34B H -0.2603 -0.8551 -0.7016 0.042 Uiso 1 1 calc R . .
C35 C -0.4602(4) -0.9074(4) -0.7180(3) 0.0323(11) Uani 1 1 d . . .
H35A H -0.4624 -0.8358 -0.6737 0.039 Uiso 1 1 calc R . .
H35B H -0.4758 -0.8859 -0.7699 0.039 Uiso 1 1 calc R . .
C36 C -0.6879(4) -1.0077(4) -0.7417(3) 0.0331(11) Uani 1 1 d . . .
H36A H -0.6986 -0.9837 -0.7929 0.040 Uiso 1 1 calc R . .
H36B H -0.7015 -0.9411 -0.6985 0.040 Uiso 1 1 calc R . .
C37 C -0.7867(4) -1.1303(4) -0.7516(3) 0.0333(11) Uani 1 1 d . . .
H37A H -0.8726 -1.1323 -0.7824 0.040 Uiso 1 1 calc R . .
H37B H -0.7587 -1.2005 -0.7823 0.040 Uiso 1 1 calc R . .
O1M O 0.2826(4) -0.7557(4) -0.4756(3) 0.0669(12) Uani 1 1 d . . .
H1MD H 0.2968 -0.6849 -0.4409 0.080 Uiso 1 1 d R . .
C1M C 0.2670(8) -0.7390(8) -0.5525(4) 0.094(3) Uani 1 1 d . . .
H1MA H 0.2012 -0.6940 -0.5592 0.113 Uiso 1 1 calc R . .
H1MB H 0.2377 -0.8214 -0.5932 0.113 Uiso 1 1 calc R . .
H1MC H 0.3510 -0.6896 -0.5594 0.113 Uiso 1 1 calc R . .
O1DA O -0.7367(13) -1.4258(10) -0.8587(6) 0.086(4) Uani 0.50 1 d P A -1
N1DA N -0.9226(12) -1.4811(11) -0.9549(7) 0.071(3) Uani 0.50 1 d P A -1
C1DA C -0.9388(12) -1.4112(8) -1.0135(9) 0.196(7) Uani 1 1 d . A -1
H1DA H -1.0278 -1.4466 -1.0476 0.295 Uiso 1 1 calc R A -1
H1DB H -0.8744 -1.4171 -1.0477 0.295 Uiso 1 1 calc R A -1
H1DC H -0.9251 -1.3224 -0.9849 0.295 Uiso 1 1 calc R A -1
C2DA C -0.845(3) -1.503(2) -0.8927(13) 0.043(6) Uani 0.25 1 d P A -1
H2DA H -0.8744 -1.5773 -0.8760 0.052 Uiso 0.25 1 calc PR A -1
C2DB C -0.774(3) -1.405(3) -0.912(2) 0.082(9) Uani 0.25 1 d P B -2
H2DB H -0.7216 -1.3453 -0.9340 0.098 Uiso 0.25 1 d PR B -2

loop_
_atom_site_aniso_label
_atom_site_aniso_U_11
_atom_site_aniso_U_22
_atom_site_aniso_U_33
_atom_site_aniso_U_23
_atom_site_aniso_U_13
_atom_site_aniso_U_12
Cu1 0.0217(3) 0.0130(3) 0.0150(3) -0.0012(2) 0.0002(2) 0.0037(2)
O1 0.0357(18) 0.0228(17) 0.0235(17) 0.0073(14) 0.0025(14) 0.0019(14)
O2 0.0372(18) 0.0194(16) 0.0225(17) 0.0015(13) 0.0062(14) 0.0056(14)
O3 0.0283(16) 0.0304(17) 0.0195(16) -0.0032(14) -0.0014(13) 0.0124(14)
O4 0.0215(16) 0.0301(17) 0.0213(16) -0.0054(13) -0.0038(13) 0.0097(13)
N1 0.0260(19) 0.0199(19) 0.0139(18) -0.0010(15) 0.0040(15) 0.0065(16)
N2 0.035(2) 0.0110(17) 0.0174(19) -0.0011(15) 0.0030(16) 0.0041(16)
C1 0.023(2) 0.025(2) 0.021(2) -0.0041(19) -0.0009(19) 0.0006(19)
C2 0.032(2) 0.022(2) 0.022(2) -0.0013(19) 0.007(2) 0.013(2)
C3 0.032(2) 0.011(2) 0.014(2) -0.0012(17) -0.0007(18) -0.0001(18)
C4 0.026(2) 0.022(2) 0.024(2) -0.0013(19) 0.0040(19) 0.0049(19)
C5 0.024(2) 0.019(2) 0.022(2) 0.0001(18) 0.0055(19) 0.0055(19)
C6 0.029(2) 0.018(2) 0.015(2) -0.0028(18) 0.0045(18) 0.0046(19)
C7 0.032(2) 0.016(2) 0.024(2) -0.0015(19) 0.006(2) 0.0004(19)
C8 0.040(3) 0.021(2) 0.015(2) -0.0052(19) 0.006(2) 0.006(2)
C9 0.039(3) 0.015(2) 0.020(2) 0.0039(19) 0.005(2) 0.001(2)
C10 0.041(3) 0.020(2) 0.015(2) -0.0044(19) 0.006(2) 0.004(2)
C11 0.032(2) 0.012(2) 0.019(2) -0.0075(17) -0.0006(19) 0.0002(18)
C12 0.024(2) 0.017(2) 0.033(3) 0.009(2) 0.008(2) 0.0117(19)
C13 0.030(2) 0.023(2) 0.034(3) 0.012(2) 0.009(2) 0.014(2)
C14 0.042(3) 0.028(3) 0.046(3) 0.015(2) 0.014(2) 0.010(2)
C15 0.050(3) 0.030(3) 0.077(4) 0.027(3) 0.017(3) 0.004(3)
C16 0.056(4) 0.054(4) 0.086(5) 0.046(4) 0.037(4) 0.017(3)
C17 0.057(4) 0.054(4) 0.053(4) 0.028(3) 0.032(3) 0.024(3)
C18 0.043(3) 0.036(3) 0.041(3) 0.018(2) 0.016(2) 0.018(2)
C19 0.026(2) 0.017(2) 0.019(2) 0.0062(19) 0.004(2) 0.0051(19)
C20 0.023(2) 0.016(2) 0.020(2) 0.0039(18) 0.0013(18) 0.0049(18)
C21 0.031(3) 0.034(3) 0.019(2) -0.001(2) 0.001(2) 0.014(2)
C22 0.032(3) 0.040(3) 0.029(3) 0.003(2) -0.005(2) 0.017(2)
C23 0.025(2) 0.028(3) 0.039(3) 0.011(2) 0.008(2) 0.011(2)
C24 0.036(3) 0.021(2) 0.029(3) 0.004(2) 0.014(2) 0.013(2)
C25 0.023(2) 0.024(2) 0.023(2) 0.0028(19) -0.0009(19) 0.0075(19)
S1 0.0465(8) 0.0433(8) 0.0291(7) 0.0048(6) 0.0055(6) -0.0065(6)
O5 0.051(3) 0.067(3) 0.136(4) 0.008(3) 0.032(3) -0.001(2)
O6 0.105(3) 0.058(3) 0.031(2) 0.0034(19) 0.001(2) -0.036(2)
O7 0.073(3) 0.079(3) 0.045(2) 0.036(2) -0.002(2) -0.009(2)
O8 0.0379(19) 0.050(2) 0.0171(17) -0.0053(15) -0.0002(14) -0.0039(16)
O9 0.0356(19) 0.050(2) 0.0188(17) 0.0019(15) -0.0011(14) 0.0108(16)
O10 0.0294(17) 0.0276(17) 0.0332(19) 0.0101(14) -0.0016(14) 0.0021(14)
O11 0.0342(18) 0.045(2) 0.0177(17) 0.0058(14) 0.0002(14) -0.0016(15)
C26 0.022(2) 0.037(3) 0.025(3) 0.007(2) 0.002(2) 0.006(2)
C27 0.031(2) 0.039(3) 0.020(2) 0.007(2) 0.005(2) 0.010(2)
C28 0.032(3) 0.033(3) 0.020(2) 0.003(2) 0.002(2) 0.010(2)
C29 0.033(3) 0.039(3) 0.026(3) 0.004(2) 0.004(2) 0.011(2)
C30 0.033(3) 0.047(3) 0.024(3) 0.004(2) 0.004(2) 0.003(2)
C31 0.028(3) 0.047(3) 0.021(3) 0.002(2) 0.000(2) 0.006(2)
C32 0.036(3) 0.077(4) 0.035(3) -0.008(3) 0.009(3) 0.005(3)
C33 0.050(3) 0.058(4) 0.042(3) -0.005(3) 0.012(3) 0.013(3)
C34 0.038(3) 0.037(3) 0.024(3) 0.004(2) 0.007(2) 0.005(2)
C35 0.039(3) 0.025(3) 0.023(3) 0.006(2) 0.001(2) -0.004(2)
C36 0.038(3) 0.037(3) 0.025(3) 0.010(2) 0.003(2) 0.014(2)
C37 0.033(3) 0.045(3) 0.019(2) 0.008(2) 0.001(2) 0.009(2)
O1M 0.075(3) 0.067(3) 0.069(3) 0.028(2) 0.007(2) 0.037(2)
C1M 0.122(7) 0.131(7) 0.060(5) 0.034(5) 0.035(5) 0.075(6)
O1DA 0.139(10) 0.076(8) 0.033(6) 0.005(5) -0.004(6) 0.038(7)
N1DA 0.088(8) 0.061(7) 0.063(7) -0.001(6) 0.016(6) 0.039(7)
C1DA 0.234(14) 0.097(8) 0.377(19) 0.155(11) 0.219(14) 0.088(9)
C2DA 0.100(19) 0.031(12) 0.028(12) 0.024(10) 0.045(13) 0.038(13)
C2DB 0.11(3) 0.044(17) 0.08(2) -0.006(17) 0.03(2) 0.023(18)

loop_
_atom_type_symbol
_atom_type_description
_atom_type_scat_dispersion_real
_atom_type_scat_dispersion_imag
_atom_type_scat_source
C C 0.0033 0.0016 'International Tables Vol C Tables 4.2.6.8 and 6.1.1.4'
H H 0.0000 0.0000 'International Tables Vol C Tables 4.2.6.8 and 6.1.1.4'
N N 0.0061 0.0033 'International Tables Vol C Tables 4.2.6.8 and 6.1.1.4'
O O 0.0106 0.0060 'International Tables Vol C Tables 4.2.6.8 and 6.1.1.4'
S S 0.1246 0.1234 'International Tables Vol C Tables 4.2.6.8 and 6.1.1.4'
Cu Cu 0.3201 1.2651 'International Tables Vol C Tables 4.2.6.8 and 6.1.1.4'

loop_
_geom_angle_atom_site_label_1
_geom_angle_atom_site_label_2
_geom_angle_atom_site_label_3
_geom_angle
_geom_angle_site_symmetry_1
_geom_angle_site_symmetry_3
_geom_angle_publ_flag
O4 Cu1 O3 167.99(11) 2 . ?
O4 Cu1 O1 87.87(12) 2 . ?
O3 Cu1 O1 90.16(12) . . ?
O4 Cu1 O2 91.00(12) 2 2 ?
O3 Cu1 O2 88.54(12) . 2 ?
O1 Cu1 O2 168.36(11) . 2 ?
O4 Cu1 N1 93.82(12) 2 . ?
O3 Cu1 N1 98.19(12) . . ?
O1 Cu1 N1 99.17(12) . . ?
O2 Cu1 N1 92.46(12) 2 . ?
O4 Cu1 Cu1 82.19(8) 2 2 ?
O3 Cu1 Cu1 85.88(8) . 2 ?
O1 Cu1 Cu1 87.07(9) . 2 ?
O2 Cu1 Cu1 81.31(9) 2 2 ?
N1 Cu1 Cu1 172.50(9) . 2 ?
C12 O1 Cu1 119.5(3) . . ?
C12 O2 Cu1 125.9(3) . 2 ?
C19 O3 Cu1 121.4(3) . . ?
C19 O4 Cu1 126.2(3) . 2 ?
C5 N1 C1 117.1(3) . . ?
C5 N1 Cu1 119.3(3) . . ?
C1 N1 Cu1 121.5(3) . . ?
C8 N2 C9 120.7(3) . . ?
C8 N2 C11 120.3(3) . . ?
C9 N2 C11 118.9(3) . . ?
N1 C1 C2 122.8(4) . . ?
C3 C2 C1 119.1(4) . . ?
C2 C3 C4 118.6(4) . . ?
C2 C3 C6 121.4(4) . . ?
C4 C3 C6 120.0(4) . . ?
C5 C4 C3 117.9(4) . . ?
N1 C5 C4 124.3(4) . . ?
C10 C6 C7 118.1(4) . . ?
C10 C6 C3 120.0(3) . . ?
C7 C6 C3 121.9(4) . . ?
C8 C7 C6 119.5(4) . . ?
N2 C8 C7 120.8(4) . . ?
N2 C9 C10 120.4(4) . . ?
C9 C10 C6 120.4(4) . . ?
N2 C11 C11 109.4(4) . 2_676 ?
O2 C12 O1 125.7(4) . . ?
O2 C12 C13 118.0(4) . . ?
O1 C12 C13 116.3(4) . . ?
C18 C13 C14 118.8(4) . . ?
C18 C13 C12 121.1(4) . . ?
C14 C13 C12 119.9(4) . . ?
C15 C14 C13 119.5(5) . . ?
C16 C15 C14 120.4(5) . . ?
C15 C16 C17 121.0(5) . . ?
C16 C17 C18 118.9(5) . . ?
C13 C18 C17 121.5(5) . . ?
O3 C19 O4 124.3(4) . . ?
O3 C19 C20 118.5(3) . . ?
O4 C19 C20 117.2(4) . . ?
C21 C20 C25 118.4(4) . . ?
C21 C20 C19 121.1(4) . . ?
C25 C20 C19 120.5(4) . . ?
C22 C21 C20 121.5(4) . . ?
C21 C22 C23 119.6(4) . . ?
C22 C23 C24 119.8(4) . . ?
C25 C24 C23 120.0(4) . . ?
C24 C25 C20 120.6(4) . . ?
O6 S1 O7 114.8(3) . . ?
O6 S1 O5 109.7(3) . . ?
O7 S1 O5 113.2(3) . . ?
O6 S1 C29 107.0(2) . . ?
O7 S1 C29 107.0(2) . . ?
O5 S1 C29 104.4(2) . . ?
C31 O8 C32 115.4(4) . . ?
C34 O9 C33 116.3(4) . . ?
C35 O10 C36 112.2(3) . . ?
C26 O11 C37 116.0(3) 2_434 . ?
O11 C26 C27 125.3(4) 2_434 . ?
O11 C26 C31 116.4(4) 2_434 . ?
C27 C26 C31 118.3(4) . . ?
C28 C27 C26 121.3(4) . . ?
C29 C28 C27 120.5(4) . . ?
C28 C29 C30 119.3(4) . . ?
C28 C29 S1 121.9(4) . . ?
C30 C29 S1 118.7(4) . . ?
C31 C30 C29 120.7(4) . . ?
O8 C31 C30 124.3(4) . . ?
O8 C31 C26 115.8(4) . . ?
C30 C31 C26 119.9(4) . . ?
C33 C32 O8 108.6(4) . . ?
O9 C33 C32 111.9(5) . . ?
O9 C34 C35 109.3(4) . . ?
O10 C35 C34 108.4(4) . . ?
O10 C36 C37 109.8(4) . . ?
O11 C37 C36 109.1(4) . . ?
C2DA N1DA C1DA 150.3(16) . . ?
O1DA C2DA N1DA 119.1(17) . . ?

loop_
_geom_bond_atom_site_label_1
_geom_bond_atom_site_label_2
_geom_bond_distance
_geom_bond_site_symmetry_2
_geom_bond_publ_flag
Cu1 O4 1.948(3) 2 ?
Cu1 O3 1.958(3) . ?
Cu1 O1 1.959(3) . ?
Cu1 O2 1.972(3) 2 ?
Cu1 N1 2.179(3) . ?
Cu1 Cu1 2.6351(11) 2 ?
O1 C12 1.261(5) . ?
O2 C12 1.253(5) . ?
O2 Cu1 1.972(3) 2 ?
O3 C19 1.259(5) . ?
O4 C19 1.263(5) . ?
O4 Cu1 1.948(3) 2 ?
N1 C5 1.327(5) . ?
N1 C1 1.335(5) . ?
N2 C8 1.336(5) . ?
N2 C9 1.344(5) . ?
N2 C11 1.492(5) . ?
C1 C2 1.394(5) . ?
C2 C3 1.370(6) . ?
C3 C4 1.392(6) . ?
C3 C6 1.492(5) . ?
C4 C5 1.383(5) . ?
C6 C10 1.385(6) . ?
C6 C7 1.385(5) . ?
C7 C8 1.377(5) . ?
C9 C10 1.363(5) . ?
C11 C11 1.501(8) 2_676 ?
C12 C13 1.492(6) . ?
C13 C18 1.375(6) . ?
C13 C14 1.397(6) . ?
C14 C15 1.379(6) . ?
C15 C16 1.366(8) . ?
C16 C17 1.368(8) . ?
C17 C18 1.380(6) . ?
C19 C20 1.487(6) . ?
C20 C21 1.377(6) . ?
C20 C25 1.386(5) . ?
C21 C22 1.366(6) . ?
C22 C23 1.377(6) . ?
C23 C24 1.383(6) . ?
C24 C25 1.367(6) . ?
S1 O6 1.423(4) . ?
S1 O7 1.426(4) . ?
S1 O5 1.448(4) . ?
S1 C29 1.772(5) . ?
O8 C31 1.370(5) . ?
O8 C32 1.450(6) . ?
O9 C34 1.427(5) . ?
O9 C33 1.430(6) . ?
O10 C35 1.422(5) . ?
O10 C36 1.425(5) . ?
O11 C26 1.361(5) 2_434 ?
O11 C37 1.433(5) . ?
C26 O11 1.361(5) 2_434 ?
C26 C27 1.381(6) . ?
C26 C31 1.403(6) . ?
C27 C28 1.374(6) . ?
C28 C29 1.370(6) . ?
C29 C30 1.384(6) . ?
C30 C31 1.382(6) . ?
C32 C33 1.434(7) . ?
C34 C35 1.482(6) . ?
C36 C37 1.488(6) . ?
O1M C1M 1.384(7) . ?
O1DA C2DA 1.24(3) . ?
N1DA C2DA 1.38(3) . ?
N1DA C1DA 1.449(14) . ?
